data_2224475
loop_
_publ_author_name
'Zuo, Song'
'Chen, Hong'
'Lu, Yanling'
'Cao, Bo'
'Liu, Dailin'

_publ_section_title
;
 4-Desoxy-4\b-(4-methoxycarbonyl-1,2,3-triazol-1-yl)podophyllotoxin
 dichloromethane solvate
;
_journal_coeditor_code VM2011
_journal_issue 12
_journal_name_full 'Acta Crystallographica Section E'
_journal_page_first o3257
_journal_paper_doi 10.1107/S1600536809050612
_journal_volume 65
_journal_year 2009
_chemical_formula_iupac 'C26 H25 N3 O9, C H2 Cl2'
_chemical_formula_moiety 'C26 H25 N3 O9, C H2 Cl2'
_chemical_formula_sum 'C27 H27 Cl2 N3 O9'
_chemical_formula_weight 608.42
_chemical_melting_point_gt 212
_chemical_melting_point_lt 213
_chemical_name_common 4-Desoxy-4\b-(4-methoxycarbonyl-1,2,3-triazol-1-yl)podophyllotoxin
_chemical_name_systematic
;
methyl 1-[12-oxo-10-(3,4,5-trimethoxyphenyl)-4,6,13-
trioxatetracyclo[7.7.0.0^3,7^.0^11,15^]hexadeca-1,3(7),8-trien-16-yl]-
1<i>H</i>-1,2,3-triazole-4-carboxylate dichloromethane solvate
;
_space_group_IT_number 19
_symmetry_cell_setting orthorhombic
_symmetry_space_group_name_Hall 'P 2ac 2ab'
_symmetry_space_group_name_H-M 'P 21 21 21'
_atom_sites_solution_hydrogens geom
_atom_sites_solution_primary direct
_atom_sites_solution_secondary difmap
_audit_creation_method SHELXL-97
_cell_angle_alpha 90.00
_cell_angle_beta 90.00
_cell_angle_gamma 90.00
_cell_formula_units_Z 4
_cell_length_a 10.377(2)
_cell_length_b 12.639(3)
_cell_length_c 20.463(4)
_cell_measurement_reflns_used 9219
_cell_measurement_temperature 113(2)
_cell_measurement_theta_max 27.864
_cell_measurement_theta_min 1.894
_cell_volume 2683.8(10)
_computing_cell_refinement 'CrystalClear (Rigaku/MSC, 2005)'
_computing_data_collection 'CrystalClear (Rigaku/MSC, 2005)'
_computing_data_reduction 'CrystalClear (Rigaku/MSC, 2005)'
_computing_molecular_graphics 'SHELXTL (Sheldrick, 2008)'
_computing_publication_material 'SHELXTL (Sheldrick, 2008)'
_computing_structure_refinement 'SHELXL97 (Sheldrick, 2008)'
_computing_structure_solution 'SHELXS97 (Sheldrick, 2008)'
_diffrn_ambient_temperature 113(2)
_diffrn_detector_area_resol_mean 7.31
_diffrn_measured_fraction_theta_full 0.999
_diffrn_measured_fraction_theta_max 0.999
_diffrn_measurement_device_type 'Rigaku Saturn CCD area-detector'
_diffrn_measurement_method '\w and \f scans'
_diffrn_radiation_monochromator confocal
_diffrn_radiation_source 'rotating anode'
_diffrn_radiation_type MoK\a
_diffrn_radiation_wavelength 0.71073
_diffrn_reflns_av_R_equivalents 0.0361
_diffrn_reflns_av_sigmaI/netI 0.0389
_diffrn_reflns_limit_h_max 13
_diffrn_reflns_limit_h_min -13
_diffrn_reflns_limit_k_max 16
_diffrn_reflns_limit_k_min -12
_diffrn_reflns_limit_l_max 26
_diffrn_reflns_limit_l_min -26
_diffrn_reflns_number 22515
_diffrn_reflns_theta_full 27.87
_diffrn_reflns_theta_max 27.87
_diffrn_reflns_theta_min 1.89
_diffrn_standards_decay_% 0
_diffrn_standards_interval_count 0
_diffrn_standards_interval_time 0
_diffrn_standards_number 0
_exptl_absorpt_coefficient_mu 0.303
_exptl_absorpt_correction_T_max 0.9645
_exptl_absorpt_correction_T_min 0.9199
_exptl_absorpt_correction_type multi-scan
_exptl_absorpt_process_details '(CrystalClear; Rigaku/MSC, 2005)'
_exptl_crystal_colour colorless
_exptl_crystal_density_diffrn 1.506
_exptl_crystal_density_method 'not measured'
_exptl_crystal_description block
_exptl_crystal_F_000 1264
_exptl_crystal_size_max 0.28
_exptl_crystal_size_mid 0.24
_exptl_crystal_size_min 0.12
_refine_diff_density_max 0.179
_refine_diff_density_min -0.344
_refine_ls_abs_structure_details 'Flack (1983), 2800 Friedel pairs'
_refine_ls_abs_structure_Flack 0.04(4)
_refine_ls_extinction_method none
_refine_ls_goodness_of_fit_ref 1.010
_refine_ls_hydrogen_treatment constr
_refine_ls_matrix_type full
_refine_ls_number_parameters 374
_refine_ls_number_reflns 6397
_refine_ls_number_restraints 0
_refine_ls_restrained_S_all 1.010
_refine_ls_R_factor_all 0.0399
_refine_ls_R_factor_gt 0.0355
_refine_ls_shift/su_max 0.001
_refine_ls_shift/su_mean 0.000
_refine_ls_structure_factor_coef Fsqd
_refine_ls_weighting_details 'calc w=1/[\s^2^(Fo^2^)+(0.0476P)^2^+0.0000P] where P=(Fo^2^+2Fc^2^)/3'
_refine_ls_weighting_scheme calc
_refine_ls_wR_factor_gt 0.0760
_refine_ls_wR_factor_ref 0.0785
_reflns_number_gt 5768
_reflns_number_total 6397
_reflns_threshold_expression I>2sigma(I)
_cod_data_source_file vm2011.cif
_cod_data_source_block I
_cod_depositor_comments
;
The following automatic conversions were performed:
'_symmetry_cell_setting' value 'Orthorhombic' changed to 'orthorhombic'
according to '/home/saulius/struct/CIF-dictionaries/cif_core.dic'
dictionary named 'cif_core.dic' version 2.4.1 from 2010-06-29.

Automatic conversion script
Id: cif_fix_enum 1527 2010-12-29 10:47:43Z saulius 

The following automatic conversions were performed:

'_symmetry_cell_setting' value 'Orthorhombic' changed to
'orthorhombic' according to
/home/saulius/struct/CIF-dictionaries/cif_core.dic dictionary named
'cif_core.dic' version 2.4.1 from 2010-06-29.

Automatic conversion script
Id: cif_fix_values 1715 2011-07-08 13:25:40Z adriana 
;
_cod_original_cell_volume 2683.9(10)
_cod_database_code 2224475
_cod_database_fobs_code 2224475

loop_
_symmetry_equiv_pos_as_xyz
'x, y, z'
'-x+1/2, -y, z+1/2'
'-x, y+1/2, -z+1/2'
'x+1/2, -y+1/2, -z'

loop_
_atom_site_type_symbol
_atom_site_label
_atom_site_fract_x
_atom_site_fract_y
_atom_site_fract_z
_atom_site_U_iso_or_equiv
_atom_site_adp_type
_atom_site_calc_flag
_atom_site_refinement_flags
_atom_site_occupancy
_atom_site_disorder_assembly
_atom_site_disorder_group
O O1 0.81730(11) 0.46481(8) -0.07929(6) 0.0222(2) Uani d . 1 . .
O O2 1.02230(11) 0.38471(8) -0.13992(5) 0.0200(2) Uani d . 1 . .
O O3 1.07335(11) 0.17818(9) -0.13872(6) 0.0242(3) Uani d . 1 . .
O O4 1.03010(12) 0.07454(9) 0.18541(6) 0.0279(3) Uani d . 1 . .
O O5 1.04059(12) -0.10864(9) 0.17747(6) 0.0263(3) Uani d . 1 . .
O O6 0.49041(12) -0.00212(9) -0.11823(6) 0.0273(3) Uani d . 1 . .
O O7 0.50203(13) 0.17197(9) -0.09864(6) 0.0313(3) Uani d . 1 . .
O O8 0.35597(12) -0.14406(9) 0.20717(6) 0.0254(3) Uani d . 1 . .
O O9 0.30253(11) -0.31101(8) 0.17946(6) 0.0242(3) Uani d . 1 . .
N N1 0.60318(12) -0.17930(9) 0.04644(6) 0.0167(3) Uani d . 1 . .
N N2 0.56517(13) -0.28046(10) 0.03289(7) 0.0234(3) Uani d . 1 . .
N N3 0.47699(14) -0.30643(10) 0.07549(6) 0.0226(3) Uani d . 1 . .
C C1 0.78479(14) 0.18283(11) -0.03338(7) 0.0162(3) Uani d . 1 . .
C C2 0.75602(15) 0.29059(11) -0.03655(7) 0.0176(3) Uani d . 1 . .
H H2 0.6835 0.3180 -0.0138 0.021 Uiso calc R 1 . .
C C3 0.83415(15) 0.35759(11) -0.07318(8) 0.0172(3) Uani d . 1 . .
C C4 0.93996(15) 0.31698(12) -0.10722(7) 0.0165(3) Uani d . 1 . .
C C5 0.96690(15) 0.20875(12) -0.10457(7) 0.0175(3) Uani d . 1 . .
C C6 0.88965(15) 0.14181(12) -0.06738(8) 0.0178(3) Uani d . 1 . .
H H6 0.9085 0.0683 -0.0652 0.021 Uiso calc R 1 . .
C C7 0.72731(16) 0.51437(13) -0.03645(8) 0.0261(4) Uani d . 1 . .
H H7A 0.7549 0.5042 0.0089 0.039 Uiso calc R 1 . .
H H7B 0.6419 0.4828 -0.0427 0.039 Uiso calc R 1 . .
H H7C 0.7232 0.5902 -0.0462 0.039 Uiso calc R 1 . .
C C8 0.98547(17) 0.40051(14) -0.20675(8) 0.0245(4) Uani d . 1 . .
H H8A 0.9016 0.4361 -0.2084 0.037 Uiso calc R 1 . .
H H8B 0.9794 0.3319 -0.2288 0.037 Uiso calc R 1 . .
H H8C 1.0502 0.4443 -0.2287 0.037 Uiso calc R 1 . .
C C9 1.09771(18) 0.06681(13) -0.14314(9) 0.0279(4) Uani d . 1 . .
H H9A 1.0224 0.0314 -0.1620 0.042 Uiso calc R 1 . .
H H9B 1.1145 0.0384 -0.0994 0.042 Uiso calc R 1 . .
H H9C 1.1729 0.0545 -0.1711 0.042 Uiso calc R 1 . .
C C10 0.70229(15) 0.11348(11) 0.01110(7) 0.0165(3) Uani d . 1 . .
H H10 0.6540 0.1623 0.0407 0.020 Uiso calc R 1 . .
C C11 0.78712(15) 0.04464(11) 0.05453(7) 0.0161(3) Uani d . 1 . .
C C12 0.86601(15) 0.09890(12) 0.09961(8) 0.0192(3) Uani d . 1 . .
H H12 0.8637 0.1738 0.1029 0.023 Uiso calc R 1 . .
C C13 0.94594(15) 0.03996(12) 0.13838(8) 0.0188(3) Uani d . 1 . .
C C14 1.09057(17) -0.01795(14) 0.21149(9) 0.0278(4) Uani d . 1 . .
H H14A 1.0721 -0.0239 0.2588 0.033 Uiso calc R 1 . .
H H14B 1.1851 -0.0135 0.2056 0.033 Uiso calc R 1 . .
C C15 0.95192(15) -0.06919(12) 0.13392(8) 0.0188(3) Uani d . 1 . .
C C16 0.87764(15) -0.12393(12) 0.09064(8) 0.0181(3) Uani d . 1 . .
H H16 0.8828 -0.1988 0.0875 0.022 Uiso calc R 1 . .
C C17 0.79280(14) -0.06537(11) 0.05070(7) 0.0156(3) Uani d . 1 . .
C C18 0.70594(15) -0.13007(11) 0.00655(7) 0.0162(3) Uani d . 1 . .
H H18 0.7587 -0.1880 -0.0133 0.019 Uiso calc R 1 . .
C C19 0.65391(15) -0.06140(11) -0.04854(8) 0.0174(3) Uani d . 1 . .
H H19 0.7265 -0.0457 -0.0792 0.021 Uiso calc R 1 . .
C C20 0.53937(17) -0.09906(12) -0.08870(8) 0.0224(3) Uani d . 1 . .
H H20A 0.5667 -0.1503 -0.1226 0.027 Uiso calc R 1 . .
H H20B 0.4734 -0.1325 -0.0605 0.027 Uiso calc R 1 . .
C C21 0.52869(16) 0.08367(13) -0.08212(8) 0.0224(3) Uani d . 1 . .
C C22 0.60149(15) 0.04366(11) -0.02292(7) 0.0173(3) Uani d . 1 . .
H H22 0.5353 0.0258 0.0108 0.021 Uiso calc R 1 . .
C C23 0.53786(16) -0.14106(12) 0.09778(7) 0.0172(3) Uani d . 1 . .
H H23 0.5456 -0.0731 0.1172 0.021 Uiso calc R 1 . .
C C24 0.45700(15) -0.22220(12) 0.11611(8) 0.0169(3) Uani d . 1 . .
C C25 0.36761(15) -0.22017(12) 0.17193(8) 0.0192(3) Uani d . 1 . .
C C26 0.21945(17) -0.31309(14) 0.23663(8) 0.0287(4) Uani d . 1 . .
H H26A 0.1500 -0.2613 0.2312 0.043 Uiso calc R 1 . .
H H26B 0.2700 -0.2954 0.2756 0.043 Uiso calc R 1 . .
H H26C 0.1824 -0.3839 0.2416 0.043 Uiso calc R 1 . .
Cl Cl1 0.26269(6) 0.39288(4) 0.23482(3) 0.05616(18) Uani d . 1 . .
Cl Cl2 0.21387(5) 0.18814(4) 0.29584(2) 0.03992(13) Uani d . 1 . .
C C27 0.1834(2) 0.27027(14) 0.22719(10) 0.0343(4) Uani d . 1 . .
H H27A 0.2134 0.2342 0.1870 0.041 Uiso calc R 1 . .
H H27B 0.0895 0.2823 0.2231 0.041 Uiso calc R 1 . .

loop_
_atom_site_aniso_label
_atom_site_aniso_U_11
_atom_site_aniso_U_22
_atom_site_aniso_U_33
_atom_site_aniso_U_12
_atom_site_aniso_U_13
_atom_site_aniso_U_23
O1 0.0274(6) 0.0121(5) 0.0272(6) 0.0025(4) 0.0052(5) 0.0009(4)
O2 0.0216(6) 0.0202(6) 0.0181(5) -0.0065(4) 0.0010(5) 0.0023(4)
O3 0.0228(6) 0.0206(6) 0.0293(6) 0.0030(5) 0.0106(5) -0.0002(5)
O4 0.0315(7) 0.0217(6) 0.0305(7) -0.0010(5) -0.0133(6) -0.0014(5)
O5 0.0284(6) 0.0208(6) 0.0297(7) 0.0024(5) -0.0120(5) 0.0002(5)
O6 0.0307(7) 0.0246(6) 0.0267(6) -0.0017(5) -0.0094(5) 0.0035(5)
O7 0.0314(7) 0.0243(6) 0.0381(7) 0.0046(5) -0.0067(6) 0.0088(6)
O8 0.0291(7) 0.0228(6) 0.0241(6) -0.0017(5) 0.0064(5) -0.0022(5)
O9 0.0249(6) 0.0238(6) 0.0239(6) -0.0066(5) 0.0036(5) 0.0035(5)
N1 0.0195(6) 0.0119(6) 0.0186(6) -0.0005(5) 0.0004(5) -0.0004(5)
N2 0.0275(8) 0.0157(7) 0.0269(8) -0.0054(5) 0.0019(6) -0.0033(6)
N3 0.0256(8) 0.0194(7) 0.0227(7) -0.0059(6) 0.0025(6) -0.0006(6)
C1 0.0182(7) 0.0155(7) 0.0149(7) -0.0014(6) -0.0009(6) -0.0006(6)
C2 0.0177(8) 0.0168(8) 0.0184(8) 0.0011(6) 0.0010(6) -0.0016(6)
C3 0.0212(8) 0.0121(7) 0.0181(8) 0.0000(6) -0.0037(6) 0.0006(6)
C4 0.0175(8) 0.0178(7) 0.0141(7) -0.0045(6) -0.0001(6) 0.0016(6)
C5 0.0162(8) 0.0215(8) 0.0148(7) 0.0009(6) 0.0015(6) -0.0031(6)
C6 0.0195(8) 0.0156(7) 0.0184(8) 0.0008(6) -0.0006(6) 0.0002(6)
C7 0.0264(9) 0.0177(8) 0.0342(10) 0.0026(6) 0.0033(8) -0.0017(7)
C8 0.0290(9) 0.0268(9) 0.0178(8) 0.0008(7) 0.0028(7) 0.0030(7)
C9 0.0315(9) 0.0257(9) 0.0267(9) 0.0104(7) 0.0078(8) 0.0010(7)
C10 0.0185(8) 0.0138(7) 0.0171(8) 0.0009(6) 0.0027(6) 0.0005(6)
C11 0.0169(8) 0.0155(7) 0.0158(7) -0.0005(6) 0.0042(6) 0.0007(5)
C12 0.0212(8) 0.0157(8) 0.0206(8) -0.0015(6) 0.0031(6) 0.0012(6)
C13 0.0185(8) 0.0188(8) 0.0192(8) -0.0038(6) 0.0015(6) -0.0020(6)
C14 0.0287(9) 0.0268(9) 0.0278(9) 0.0036(7) -0.0089(7) -0.0029(7)
C15 0.0176(8) 0.0191(8) 0.0196(8) 0.0028(6) 0.0007(6) 0.0017(6)
C16 0.0192(8) 0.0152(8) 0.0199(8) 0.0012(6) 0.0024(6) 0.0004(6)
C17 0.0155(7) 0.0151(7) 0.0162(7) 0.0005(5) 0.0035(6) 0.0003(5)
C18 0.0171(8) 0.0153(7) 0.0162(7) -0.0009(6) 0.0036(6) -0.0010(6)
C19 0.0195(8) 0.0160(8) 0.0169(8) -0.0006(6) 0.0023(6) -0.0010(6)
C20 0.0262(9) 0.0195(8) 0.0214(8) -0.0008(7) -0.0025(7) 0.0023(6)
C21 0.0186(8) 0.0255(9) 0.0231(8) -0.0017(6) 0.0006(7) 0.0041(7)
C22 0.0172(7) 0.0152(8) 0.0194(8) 0.0004(6) 0.0037(6) 0.0026(6)
C23 0.0204(8) 0.0164(7) 0.0148(8) 0.0011(6) 0.0003(6) -0.0007(6)
C24 0.0184(8) 0.0156(7) 0.0166(8) -0.0006(6) -0.0026(6) 0.0014(6)
C25 0.0169(8) 0.0215(8) 0.0192(8) -0.0009(6) -0.0013(7) 0.0053(6)
C26 0.0261(9) 0.0301(9) 0.0300(9) -0.0017(8) 0.0072(8) 0.0105(8)
Cl1 0.0722(4) 0.0437(3) 0.0526(3) -0.0320(3) 0.0287(3) -0.0187(3)
Cl2 0.0490(3) 0.0366(3) 0.0342(3) 0.0004(2) 0.0064(2) -0.0110(2)
C27 0.0350(11) 0.0262(9) 0.0417(11) -0.0044(8) 0.0050(9) -0.0084(8)

loop_
_atom_type_symbol
_atom_type_description
_atom_type_scat_dispersion_real
_atom_type_scat_dispersion_imag
_atom_type_scat_source
C C 0.0033 0.0016 'International Tables Vol C Tables 4.2.6.8 and 6.1.1.4'
H H 0.0000 0.0000 'International Tables Vol C Tables 4.2.6.8 and 6.1.1.4'
N N 0.0061 0.0033 'International Tables Vol C Tables 4.2.6.8 and 6.1.1.4'
O O 0.0106 0.0060 'International Tables Vol C Tables 4.2.6.8 and 6.1.1.4'
Cl Cl 0.1484 0.1585 'International Tables Vol C Tables 4.2.6.8 and 6.1.1.4'

loop_
_geom_angle_atom_site_label_1
_geom_angle_atom_site_label_2
_geom_angle_atom_site_label_3
_geom_angle_site_symmetry_1
_geom_angle_site_symmetry_3
_geom_angle
_geom_angle_publ_flag
C3 O1 C7 . . 117.47(12) ?
C4 O2 C8 . . 112.53(12) ?
C5 O3 C9 . . 116.98(12) ?
C13 O4 C14 . . 106.31(12) ?
C15 O5 C14 . . 105.43(12) ?
C21 O6 C20 . . 109.90(12) ?
C25 O9 C26 . . 114.00(12) ?
C23 N1 N2 . . 110.51(12) ?
C23 N1 C18 . . 130.16(12) ?
N2 N1 C18 . . 119.31(12) ?
N3 N2 N1 . . 107.58(12) ?
N2 N3 C24 . . 108.46(12) ?
C6 C1 C2 . . 120.50(14) ?
C6 C1 C10 . . 121.51(13) ?
C2 C1 C10 . . 117.91(13) ?
C3 C2 C1 . . 119.62(14) ?
C3 C2 H2 . . 120.2 ?
C1 C2 H2 . . 120.2 ?
O1 C3 C2 . . 125.16(14) ?
O1 C3 C4 . . 114.67(14) ?
C2 C3 C4 . . 120.17(14) ?
O2 C4 C5 . . 120.10(14) ?
O2 C4 C3 . . 119.95(13) ?
C5 C4 C3 . . 119.81(13) ?
O3 C5 C6 . . 125.09(14) ?
O3 C5 C4 . . 114.81(13) ?
C6 C5 C4 . . 120.07(14) ?
C1 C6 C5 . . 119.82(14) ?
C1 C6 H6 . . 120.1 ?
C5 C6 H6 . . 120.1 ?
O1 C7 H7A . . 109.5 ?
O1 C7 H7B . . 109.5 ?
H7A C7 H7B . . 109.5 ?
O1 C7 H7C . . 109.5 ?
H7A C7 H7C . . 109.5 ?
H7B C7 H7C . . 109.5 ?
O2 C8 H8A . . 109.5 ?
O2 C8 H8B . . 109.5 ?
H8A C8 H8B . . 109.5 ?
O2 C8 H8C . . 109.5 ?
H8A C8 H8C . . 109.5 ?
H8B C8 H8C . . 109.5 ?
O3 C9 H9A . . 109.5 ?
O3 C9 H9B . . 109.5 ?
H9A C9 H9B . . 109.5 ?
O3 C9 H9C . . 109.5 ?
H9A C9 H9C . . 109.5 ?
H9B C9 H9C . . 109.5 ?
C11 C10 C1 . . 110.59(12) ?
C11 C10 C22 . . 109.26(12) ?
C1 C10 C22 . . 116.22(12) ?
C11 C10 H10 . . 106.8 ?
C1 C10 H10 . . 106.8 ?
C22 C10 H10 . . 106.8 ?
C17 C11 C12 . . 119.80(14) ?
C17 C11 C10 . . 124.14(14) ?
C12 C11 C10 . . 116.03(12) ?
C13 C12 C11 . . 117.78(14) ?
C13 C12 H12 . . 121.1 ?
C11 C12 H12 . . 121.1 ?
C12 C13 O4 . . 128.28(14) ?
C12 C13 C15 . . 122.11(15) ?
O4 C13 C15 . . 109.60(14) ?
O4 C14 O5 . . 108.23(13) ?
O4 C14 H14A . . 110.1 ?
O5 C14 H14A . . 110.1 ?
O4 C14 H14B . . 110.1 ?
O5 C14 H14B . . 110.1 ?
H14A C14 H14B . . 108.4 ?
C16 C15 O5 . . 128.01(14) ?
C16 C15 C13 . . 121.57(15) ?
O5 C15 C13 . . 110.42(14) ?
C15 C16 C17 . . 117.59(14) ?
C15 C16 H16 . . 121.2 ?
C17 C16 H16 . . 121.2 ?
C11 C17 C16 . . 121.13(14) ?
C11 C17 C18 . . 123.14(14) ?
C16 C17 C18 . . 115.68(13) ?
N1 C18 C17 . . 109.06(12) ?
N1 C18 C19 . . 113.12(13) ?
C17 C18 C19 . . 110.17(12) ?
N1 C18 H18 . . 108.1 ?
C17 C18 H18 . . 108.1 ?
C19 C18 H18 . . 108.1 ?
C20 C19 C18 . . 119.93(12) ?
C20 C19 C22 . . 100.32(12) ?
C18 C19 C22 . . 111.58(13) ?
C20 C19 H19 . . 108.1 ?
C18 C19 H19 . . 108.1 ?
C22 C19 H19 . . 108.1 ?
O6 C20 C19 . . 103.49(12) ?
O6 C20 H20A . . 111.1 ?
C19 C20 H20A . . 111.1 ?
O6 C20 H20B . . 111.1 ?
C19 C20 H20B . . 111.1 ?
H20A C20 H20B . . 109.0 ?
O7 C21 O6 . . 121.17(15) ?
O7 C21 C22 . . 130.67(15) ?
O6 C21 C22 . . 108.15(13) ?
C21 C22 C19 . . 101.14(13) ?
C21 C22 C10 . . 120.70(12) ?
C19 C22 C10 . . 114.36(13) ?
C21 C22 H22 . . 106.6 ?
C19 C22 H22 . . 106.6 ?
C10 C22 H22 . . 106.6 ?
N1 C23 C24 . . 104.66(13) ?
N1 C23 H23 . . 127.7 ?
C24 C23 H23 . . 127.7 ?
N3 C24 C23 . . 108.78(14) ?
N3 C24 C25 . . 125.55(14) ?
C23 C24 C25 . . 125.63(14) ?
O8 C25 O9 . . 124.24(15) ?
O8 C25 C24 . . 122.69(14) ?
O9 C25 C24 . . 113.07(14) ?
O9 C26 H26A . . 109.5 ?
O9 C26 H26B . . 109.5 ?
H26A C26 H26B . . 109.5 ?
O9 C26 H26C . . 109.5 ?
H26A C26 H26C . . 109.5 ?
H26B C26 H26C . . 109.5 ?
Cl1 C27 Cl2 . . 111.18(11) ?
Cl1 C27 H27A . . 109.4 ?
Cl2 C27 H27A . . 109.4 ?
Cl1 C27 H27B . . 109.4 ?
Cl2 C27 H27B . . 109.4 ?
H27A C27 H27B . . 108.0 ?

loop_
_geom_bond_atom_site_label_1
_geom_bond_atom_site_label_2
_geom_bond_site_symmetry_2
_geom_bond_distance
_geom_bond_publ_flag
O1 C3 . 1.3722(18) ?
O1 C7 . 1.4258(19) ?
O2 C4 . 1.3823(17) ?
O2 C8 . 1.4339(19) ?
O3 C5 . 1.3631(19) ?
O3 C9 . 1.433(2) ?
O4 C13 . 1.3710(19) ?
O4 C14 . 1.430(2) ?
O5 C15 . 1.3747(19) ?
O5 C14 . 1.438(2) ?
O6 C21 . 1.371(2) ?
O6 C20 . 1.4575(19) ?
O7 C21 . 1.1985(19) ?
O8 C25 . 1.2084(19) ?
O9 C25 . 1.3409(19) ?
O9 C26 . 1.454(2) ?
N1 C23 . 1.340(2) ?
N1 N2 . 1.3664(18) ?
N1 C18 . 1.4800(19) ?
N2 N3 . 1.3057(19) ?
N3 C24 . 1.367(2) ?
C1 C6 . 1.392(2) ?
C1 C2 . 1.396(2) ?
C1 C10 . 1.526(2) ?
C2 C3 . 1.392(2) ?
C2 H2 . 0.9500 ?
C3 C4 . 1.398(2) ?
C4 C5 . 1.397(2) ?
C5 C6 . 1.392(2) ?
C6 H6 . 0.9500 ?
C7 H7A . 0.9800 ?
C7 H7B . 0.9800 ?
C7 H7C . 0.9800 ?
C8 H8A . 0.9800 ?
C8 H8B . 0.9800 ?
C8 H8C . 0.9800 ?
C9 H9A . 0.9800 ?
C9 H9B . 0.9800 ?
C9 H9C . 0.9800 ?
C10 C11 . 1.524(2) ?
C10 C22 . 1.535(2) ?
C10 H10 . 1.0000 ?
C11 C17 . 1.394(2) ?
C11 C12 . 1.411(2) ?
C12 C13 . 1.368(2) ?
C12 H12 . 0.9500 ?
C13 C15 . 1.384(2) ?
C14 H14A . 0.9900 ?
C14 H14B . 0.9900 ?
C15 C16 . 1.363(2) ?
C16 C17 . 1.411(2) ?
C16 H16 . 0.9500 ?
C17 C18 . 1.516(2) ?
C18 C19 . 1.522(2) ?
C18 H18 . 1.0000 ?
C19 C20 . 1.521(2) ?
C19 C22 . 1.528(2) ?
C19 H19 . 1.0000 ?
C20 H20A . 0.9900 ?
C20 H20B . 0.9900 ?
C21 C22 . 1.515(2) ?
C22 H22 . 1.0000 ?
C23 C24 . 1.377(2) ?
C23 H23 . 0.9500 ?
C24 C25 . 1.472(2) ?
C26 H26A . 0.9800 ?
C26 H26B . 0.9800 ?
C26 H26C . 0.9800 ?
Cl1 C27 . 1.7613(19) ?
Cl2 C27 . 1.775(2) ?
C27 H27A . 0.9900 ?
C27 H27B . 0.9900 ?

loop_
_geom_torsion_atom_site_label_1
_geom_torsion_atom_site_label_2
_geom_torsion_atom_site_label_3
_geom_torsion_atom_site_label_4
_geom_torsion_site_symmetry_1
_geom_torsion_site_symmetry_2
_geom_torsion_site_symmetry_3
_geom_torsion_site_symmetry_4
_geom_torsion
_geom_torsion_publ_flag
C23 N1 N2 N3 . . . . -0.34(17) ?
C18 N1 N2 N3 . . . . 178.32(12) ?
N1 N2 N3 C24 . . . . 0.55(17) ?
C6 C1 C2 C3 . . . . -1.0(2) ?
C10 C1 C2 C3 . . . . 175.82(14) ?
C7 O1 C3 C2 . . . . 11.4(2) ?
C7 O1 C3 C4 . . . . -168.31(14) ?
C1 C2 C3 O1 . . . . -178.91(14) ?
C1 C2 C3 C4 . . . . 0.7(2) ?
C8 O2 C4 C5 . . . . 92.48(17) ?
C8 O2 C4 C3 . . . . -91.68(17) ?
O1 C3 C4 O2 . . . . 4.1(2) ?
C2 C3 C4 O2 . . . . -175.64(14) ?
O1 C3 C4 C5 . . . . 179.91(13) ?
C2 C3 C4 C5 . . . . 0.2(2) ?
C9 O3 C5 C6 . . . . 8.2(2) ?
C9 O3 C5 C4 . . . . -173.77(14) ?
O2 C4 C5 O3 . . . . -3.2(2) ?
C3 C4 C5 O3 . . . . -179.03(14) ?
O2 C4 C5 C6 . . . . 174.94(14) ?
C3 C4 C5 C6 . . . . -0.9(2) ?
C2 C1 C6 C5 . . . . 0.3(2) ?
C10 C1 C6 C5 . . . . -176.39(14) ?
O3 C5 C6 C1 . . . . 178.54(14) ?
C4 C5 C6 C1 . . . . 0.6(2) ?
C6 C1 C10 C11 . . . . 45.76(19) ?
C2 C1 C10 C11 . . . . -131.05(14) ?
C6 C1 C10 C22 . . . . -79.53(18) ?
C2 C1 C10 C22 . . . . 103.66(16) ?
C1 C10 C11 C17 . . . . -114.25(16) ?
C22 C10 C11 C17 . . . . 14.9(2) ?
C1 C10 C11 C12 . . . . 63.98(17) ?
C22 C10 C11 C12 . . . . -166.88(13) ?
C17 C11 C12 C13 . . . . -0.1(2) ?
C10 C11 C12 C13 . . . . -178.42(14) ?
C11 C12 C13 O4 . . . . -179.74(15) ?
C11 C12 C13 C15 . . . . 0.7(2) ?
C14 O4 C13 C12 . . . . -179.90(17) ?
C14 O4 C13 C15 . . . . -0.29(18) ?
C13 O4 C14 O5 . . . . 0.88(18) ?
C15 O5 C14 O4 . . . . -1.12(18) ?
C14 O5 C15 C16 . . . . -179.58(17) ?
C14 O5 C15 C13 . . . . 0.96(18) ?
C12 C13 C15 C16 . . . . -0.3(3) ?
O4 C13 C15 C16 . . . . -179.94(14) ?
C12 C13 C15 O5 . . . . 179.20(14) ?
O4 C13 C15 O5 . . . . -0.43(19) ?
O5 C15 C16 C17 . . . . 179.92(15) ?
C13 C15 C16 C17 . . . . -0.7(2) ?
C12 C11 C17 C16 . . . . -0.9(2) ?
C10 C11 C17 C16 . . . . 177.31(13) ?
C12 C11 C17 C18 . . . . 176.30(13) ?
C10 C11 C17 C18 . . . . -5.5(2) ?
C15 C16 C17 C11 . . . . 1.2(2) ?
C15 C16 C17 C18 . . . . -176.13(14) ?
C23 N1 C18 C17 . . . . 37.7(2) ?
N2 N1 C18 C17 . . . . -140.67(13) ?
C23 N1 C18 C19 . . . . -85.29(18) ?
N2 N1 C18 C19 . . . . 96.36(15) ?
C11 C17 C18 N1 . . . . -103.10(16) ?
C16 C17 C18 N1 . . . . 74.20(16) ?
C11 C17 C18 C19 . . . . 21.6(2) ?
C16 C17 C18 C19 . . . . -161.08(13) ?
N1 C18 C19 C20 . . . . -41.98(18) ?
C17 C18 C19 C20 . . . . -164.34(13) ?
N1 C18 C19 C22 . . . . 74.75(15) ?
C17 C18 C19 C22 . . . . -47.60(17) ?
C21 O6 C20 C19 . . . . -22.57(16) ?
C18 C19 C20 O6 . . . . 160.39(13) ?
C22 C19 C20 O6 . . . . 37.97(14) ?
C20 O6 C21 O7 . . . . 177.91(16) ?
C20 O6 C21 C22 . . . . -3.11(17) ?
O7 C21 C22 C19 . . . . -153.98(19) ?
O6 C21 C22 C19 . . . . 27.17(16) ?
O7 C21 C22 C10 . . . . -26.7(3) ?
O6 C21 C22 C10 . . . . 154.47(14) ?
C20 C19 C22 C21 . . . . -38.84(14) ?
C18 C19 C22 C21 . . . . -166.96(12) ?
C20 C19 C22 C10 . . . . -170.17(13) ?
C18 C19 C22 C10 . . . . 61.71(17) ?
C11 C10 C22 C21 . . . . -163.16(13) ?
C1 C10 C22 C21 . . . . -37.2(2) ?
C11 C10 C22 C19 . . . . -42.11(17) ?
C1 C10 C22 C19 . . . . 83.85(16) ?
N2 N1 C23 C24 . . . . -0.01(17) ?
C18 N1 C23 C24 . . . . -178.48(15) ?
N2 N3 C24 C23 . . . . -0.56(18) ?
N2 N3 C24 C25 . . . . -178.25(14) ?
N1 C23 C24 N3 . . . . 0.34(17) ?
N1 C23 C24 C25 . . . . 178.03(14) ?
C26 O9 C25 O8 . . . . -3.0(2) ?
C26 O9 C25 C24 . . . . 176.46(13) ?
N3 C24 C25 O8 . . . . 178.28(16) ?
C23 C24 C25 O8 . . . . 1.0(3) ?
N3 C24 C25 O9 . . . . -1.2(2) ?
C23 C24 C25 O9 . . . . -178.50(15) ?

loop_
_cod_related_entry_id
_cod_related_entry_database
_cod_related_entry_code
1 ChemSpider 26000973
